data_2214001
loop_
_publ_author_name
'Br&#x00E6;ndvang, Morten'
'Gundersen, Lise-Lotte'

_publ_section_title
;
 4-(2-Furyl)-1-(4-methoxybenzyl)-1<i>H</i>-pyrazolo[3,4-<i>d</i>]pyrimidine
;
_journal_coeditor_code XU2248
_journal_issue 6
_journal_name_full 'Acta Crystallographica Section E'
_journal_page_first o2849
_journal_page_last o2849
_journal_paper_doi 10.1107/S1600536807021952
_journal_volume 63
_journal_year 2007
_chemical_formula_iupac 'C17 H14 N4 O2'
_chemical_formula_moiety 'C17 H14 N4 O2'
_chemical_formula_sum 'C17 H14 N4 O2'
_chemical_formula_weight 306.32
_chemical_name_systematic
;
4-(2-Furyl)-1-(4-methoxybenzyl)-1H-pyrazolo[3,4,d]pyrimidine
;
_space_group_IT_number 2
_symmetry_cell_setting triclinic
_symmetry_space_group_name_Hall '-P 1'
_symmetry_space_group_name_H-M 'P -1'
_audit_creation_method 'WinGX routine CIF_UPDATE'
_cell_angle_alpha 72.485(3)
_cell_angle_beta 74.209(3)
_cell_angle_gamma 61.065(3)
_cell_formula_units_Z 2
_cell_length_a 8.2163(15)
_cell_length_b 8.4765(15)
_cell_length_c 12.437(2)
_cell_measurement_reflns_used 2969
_cell_measurement_temperature 112(2)
_cell_measurement_theta_max 28.3
_cell_measurement_theta_min 2.8
_cell_volume 714.6(2)
_computing_cell_refinement 'SAINT (Bruker, 1998)'
_computing_data_collection 'SMART (Bruker, 1998)'
_computing_data_reduction SAINT
_computing_molecular_graphics
;
ORTEP-3 for Windows (Farrugia, 1997) and
POV-Ray for Windows (Persistence of Vision Pty. Ltd, 2004)
;
_computing_publication_material 'SHELXL97 and WinGX (Farrugia, 1999)'
_computing_structure_refinement 'SHELXL97 (Sheldrick, 1997)'
_computing_structure_solution 'SHELXS97 (Sheldrick, 1997)'
_diffrn_measured_fraction_theta_full 0.98
_diffrn_measured_fraction_theta_max 0.86
_diffrn_measurement_device_type 'Siemens SMART CCD'
_diffrn_measurement_method \w
_diffrn_radiation_type MoK\a
_diffrn_radiation_wavelength 0.71073
_diffrn_reflns_av_R_equivalents 0.025
_diffrn_reflns_limit_h_max 9
_diffrn_reflns_limit_h_min -10
_diffrn_reflns_limit_k_max 11
_diffrn_reflns_limit_k_min -10
_diffrn_reflns_limit_l_max 16
_diffrn_reflns_limit_l_min -15
_diffrn_reflns_number 5825
_diffrn_reflns_theta_full 25.0
_diffrn_reflns_theta_max 28.8
_diffrn_reflns_theta_min 1.7
_diffrn_standards_interval_count 0
_diffrn_standards_interval_time 0
_diffrn_standards_number 0
_exptl_absorpt_coefficient_mu 0.097
_exptl_absorpt_correction_T_max 0.986
_exptl_absorpt_correction_T_min 0.661
_exptl_absorpt_correction_type multi-scan
_exptl_absorpt_process_details '(SADABS; Sheldrick, 1996)'
_exptl_crystal_colour yellow
_exptl_crystal_density_diffrn 1.424
_exptl_crystal_density_method 'not measured'
_exptl_crystal_description block
_exptl_crystal_F_000 320
_exptl_crystal_size_max 0.20
_exptl_crystal_size_mid 0.20
_exptl_crystal_size_min 0.15
_refine_diff_density_max 0.293
_refine_diff_density_min -0.296
_refine_ls_extinction_coef 0.009(5)
_refine_ls_extinction_expression Fc^*^=kFc[1+0.001xFc^2^\l^3^/sin(2\q)]^-1/4^
_refine_ls_extinction_method SHELXL97
_refine_ls_goodness_of_fit_ref 1.034
_refine_ls_hydrogen_treatment constr
_refine_ls_matrix_type full
_refine_ls_number_parameters 210
_refine_ls_number_reflns 3187
_refine_ls_number_restraints 0
_refine_ls_restrained_S_all 1.034
_refine_ls_R_factor_gt 0.046
_refine_ls_shift/su_max 0.0
_refine_ls_structure_factor_coef Fsqd
_refine_ls_weighting_details 'calc w=1/[\s^2^(Fo^2^)+(0.0927P)^2^] where P=(Fo^2^+2Fc^2^)/3'
_refine_ls_weighting_scheme calc
_refine_ls_wR_factor_ref 0.135
_reflns_number_gt 2422
_reflns_number_total 3187
_reflns_threshold_expression I>2\s(I)
_cod_data_source_file xu2248.cif
_cod_data_source_block I
_cod_database_code 2214001
_cod_database_fobs_code 2214001

loop_
_symmetry_equiv_pos_as_xyz
'x, y, z'
'-x, -y, -z'

loop_
_atom_site_type_symbol
_atom_site_label
_atom_site_fract_x
_atom_site_fract_y
_atom_site_fract_z
_atom_site_U_iso_or_equiv
_atom_site_adp_type
_atom_site_calc_flag
_atom_site_refinement_flags
_atom_site_occupancy
C C16 0.0212(2) 1.2299(2) 1.00299(13) 0.0310(4) Uani d . 1
H H16B -0.0885 1.2588 1.0631 0.046 Uiso calc R 1
H H16A -0.0199 1.2561 0.93 0.046 Uiso calc R 1
H H16C 0.0847 1.3052 0.9974 0.046 Uiso calc R 1
C C12 0.3085(2) 0.9750(2) 0.95405(12) 0.0219(3) Uani d . 1
C C13 0.3569(2) 1.0823(2) 0.85326(12) 0.0246(3) Uani d . 1
H H13 0.2734 1.2083 0.8316 0.03 Uiso calc R 1
C C14 0.5284(2) 1.0031(2) 0.78483(12) 0.0243(3) Uani d . 1
H H14 0.5622 1.0772 0.7172 0.029 Uiso calc R 1
C C9 0.6511(2) 0.8187(2) 0.81324(12) 0.0227(3) Uani d . 1
C C10 0.5980(2) 0.7109(2) 0.91305(12) 0.0249(3) Uani d . 1
H H10 0.6788 0.5835 0.933 0.03 Uiso calc R 1
C C11 0.4287(2) 0.7889(2) 0.98257(12) 0.0254(3) Uani d . 1
H H11 0.3944 0.7149 1.0501 0.03 Uiso calc R 1
C C8 0.8340(2) 0.7353(2) 0.73554(13) 0.0277(4) Uani d . 1
H H8B 0.8838 0.8279 0.7005 0.033 Uiso calc R 1
H H8A 0.9272 0.6296 0.7814 0.033 Uiso calc R 1
C C3 0.7299(2) 0.7047(2) 0.48624(12) 0.0238(3) Uani d . 1
H H3 0.6905 0.7563 0.4133 0.029 Uiso calc R 1
C C3A 0.7731(2) 0.5197(2) 0.54462(11) 0.0199(3) Uani d . 1
C C4 0.7772(2) 0.3590(2) 0.53073(11) 0.0201(3) Uani d . 1
C C6 0.8695(2) 0.2165(2) 0.70764(12) 0.0277(4) Uani d . 1
H H6 0.9036 0.1068 0.7644 0.033 Uiso calc R 1
C C7A 0.8228(2) 0.5069(2) 0.64762(12) 0.0212(3) Uani d . 1
C C17 0.7315(2) 0.3450(2) 0.43035(11) 0.0209(3) Uani d . 1
C C19 0.6430(2) 0.4520(2) 0.26199(13) 0.0283(4) Uani d . 1
H H19 0.6031 0.5326 0.1925 0.034 Uiso calc R 1
C C20 0.6719(2) 0.2745(2) 0.29123(12) 0.0279(4) Uani d . 1
H H20 0.6569 0.2094 0.2473 0.033 Uiso calc R 1
C C21 0.7291(2) 0.2044(2) 0.40082(12) 0.0249(3) Uani d . 1
H H21 0.7595 0.0833 0.4447 0.03 Uiso calc R 1
N N1 0.81128(18) 0.67308(17) 0.64542(10) 0.0239(3) Uani d . 1
N N2 0.75177(19) 0.79507(17) 0.54690(10) 0.0260(3) Uani d . 1
N N5 0.82546(19) 0.20712(17) 0.61400(10) 0.0251(3) Uani d . 1
N N7 0.87220(19) 0.35803(18) 0.73238(10) 0.0256(3) Uani d . 1
O O15 0.14786(15) 1.04026(15) 1.02991(8) 0.0279(3) Uani d . 1
O O18 0.67872(15) 0.50055(14) 0.34530(8) 0.0254(3) Uani d . 1

loop_
_atom_site_aniso_label
_atom_site_aniso_U_11
_atom_site_aniso_U_22
_atom_site_aniso_U_33
_atom_site_aniso_U_12
_atom_site_aniso_U_13
_atom_site_aniso_U_23
C16 0.0294(9) 0.0345(9) 0.0258(8) -0.0120(8) -0.0011(7) -0.0081(7)
C12 0.0244(8) 0.0289(8) 0.0170(6) -0.0158(7) -0.0021(6) -0.0044(6)
C13 0.0308(9) 0.0220(8) 0.0221(7) -0.0144(7) -0.0035(6) -0.0012(6)
C14 0.0331(9) 0.0273(8) 0.0190(7) -0.0208(7) -0.0018(6) -0.0018(6)
C9 0.0267(8) 0.0288(8) 0.0210(7) -0.0172(7) -0.0035(6) -0.0075(6)
C10 0.0295(8) 0.0226(8) 0.0240(7) -0.0118(7) -0.0087(6) -0.0015(6)
C11 0.0316(9) 0.0293(8) 0.0175(6) -0.0183(7) -0.0061(6) 0.0030(6)
C8 0.0272(8) 0.0357(9) 0.0288(8) -0.0184(7) -0.0011(6) -0.0128(7)
C3 0.0287(8) 0.0240(8) 0.0193(7) -0.0152(7) -0.0024(6) 0.0000(6)
C3A 0.0218(7) 0.0218(7) 0.0161(6) -0.0121(6) -0.0004(5) -0.0017(5)
C4 0.0224(7) 0.0216(7) 0.0168(6) -0.0130(6) 0.0002(5) -0.0012(5)
C6 0.0370(9) 0.0261(8) 0.0181(7) -0.0160(7) -0.0045(6) 0.0023(6)
C7A 0.0225(8) 0.0243(8) 0.0183(7) -0.0133(6) 0.0010(6) -0.0044(6)
C17 0.0225(8) 0.0230(8) 0.0172(6) -0.0135(6) -0.0009(6) 0.0000(6)
C19 0.0331(9) 0.0377(9) 0.0190(7) -0.0202(8) -0.0055(6) -0.0028(6)
C20 0.0329(9) 0.0377(9) 0.0223(7) -0.0229(8) -0.0005(6) -0.0088(7)
C21 0.0300(8) 0.0260(8) 0.0220(7) -0.0169(7) -0.0008(6) -0.0037(6)
N1 0.0294(7) 0.0250(7) 0.0210(6) -0.0157(6) -0.0024(5) -0.0044(5)
N2 0.0321(7) 0.0233(7) 0.0239(6) -0.0159(6) -0.0029(5) -0.0012(5)
N5 0.0339(7) 0.0239(7) 0.0184(6) -0.0166(6) -0.0032(5) 0.0009(5)
N7 0.0327(7) 0.0269(7) 0.0176(6) -0.0151(6) -0.0046(5) -0.0007(5)
O15 0.0262(6) 0.0327(6) 0.0193(5) -0.0124(5) -0.0004(4) -0.0016(4)
O18 0.0357(6) 0.0242(6) 0.0185(5) -0.0168(5) -0.0071(4) 0.0019(4)

loop_
_atom_type_symbol
_atom_type_description
_atom_type_scat_dispersion_real
_atom_type_scat_dispersion_imag
_atom_type_scat_source
C C 0.0033 0.0016 'International Tables Vol C Tables 4.2.6.8 and 6.1.1.4'
H H 0 0 'International Tables Vol C Tables 4.2.6.8 and 6.1.1.4'
N N 0.0061 0.0033 'International Tables Vol C Tables 4.2.6.8 and 6.1.1.4'
O O 0.0106 0.006 'International Tables Vol C Tables 4.2.6.8 and 6.1.1.4'

loop_
_geom_angle_atom_site_label_1
_geom_angle_atom_site_label_2
_geom_angle_atom_site_label_3
_geom_angle
_geom_angle_publ_flag
O15 C16 H16B 109.5 ?
O15 C16 H16A 109.5 ?
H16B C16 H16A 109.5 ?
O15 C16 H16C 109.5 ?
H16B C16 H16C 109.5 ?
H16A C16 H16C 109.5 ?
O15 C12 C11 115.94(13) ?
O15 C12 C13 124.37(14) ?
C11 C12 C13 119.68(14) ?
C14 C13 C12 119.47(14) ?
C14 C13 H13 120.3 ?
C12 C13 H13 120.3 ?
C9 C14 C13 121.45(14) ?
C9 C14 H14 119.3 ?
C13 C14 H14 119.3 ?
C14 C9 C10 118.51(14) ?
C14 C9 C8 120.25(14) ?
C10 C9 C8 121.19(14) ?
C11 C10 C9 120.49(15) ?
C11 C10 H10 119.8 ?
C9 C10 H10 119.8 ?
C10 C11 C12 120.35(14) ?
C10 C11 H11 119.8 ?
C12 C11 H11 119.8 ?
N1 C8 C9 112.29(12) ?
N1 C8 H8B 109.1 ?
C9 C8 H8B 109.1 ?
N1 C8 H8A 109.1 ?
C9 C8 H8A 109.1 ?
H8B C8 H8A 107.9 ?
N2 C3 C3A 111.02(13) ?
N2 C3 H3 124.5 ?
C3A C3 H3 124.5 ?
C7A C3A C4 115.70(13) ?
C7A C3A C3 104.23(12) ?
C4 C3A C3 140.06(13) ?
N5 C4 C3A 119.68(13) ?
N5 C4 C17 116.53(13) ?
C3A C4 C17 123.80(13) ?
N7 C6 N5 129.32(14) ?
N7 C6 H6 115.3 ?
N5 C6 H6 115.3 ?
N7 C7A N1 126.44(13) ?
N7 C7A C3A 126.35(13) ?
N1 C7A C3A 107.22(13) ?
C21 C17 O18 110.44(12) ?
C21 C17 C4 132.49(14) ?
O18 C17 C4 117.07(12) ?
C20 C19 O18 111.19(13) ?
C20 C19 H19 124.4 ?
O18 C19 H19 124.4 ?
C19 C20 C21 106.41(13) ?
C19 C20 H20 126.8 ?
C21 C20 H20 126.8 ?
C17 C21 C20 106.38(13) ?
C17 C21 H21 126.8 ?
C20 C21 H21 126.8 ?
C7A N1 N2 110.83(12) ?
C7A N1 C8 128.64(13) ?
N2 N1 C8 120.17(12) ?
C3 N2 N1 106.67(12) ?
C6 N5 C4 117.58(13) ?
C6 N7 C7A 111.38(12) ?
C12 O15 C16 117.41(12) y
C19 O18 C17 105.58(11) ?

loop_
_geom_bond_atom_site_label_1
_geom_bond_atom_site_label_2
_geom_bond_distance
_geom_bond_publ_flag
C16 O15 1.423(2) ?
C16 H16B 0.98 ?
C16 H16A 0.98 ?
C16 H16C 0.98 ?
C12 O15 1.3669(18) ?
C12 C11 1.392(2) ?
C12 C13 1.396(2) ?
C13 C14 1.392(2) ?
C13 H13 0.95 ?
C14 C9 1.386(2) ?
C14 H14 0.95 ?
C9 C10 1.405(2) ?
N1 C8 1.4610(18) y
C4 C17 1.4494(19) y
C8 C9 1.512(2) y
C10 C11 1.385(2) ?
C10 H10 0.95 ?
C11 H11 0.95 ?
C8 H8B 0.99 ?
C8 H8A 0.99 ?
C3 N2 1.3199(19) ?
C3 C3A 1.425(2) ?
C3 H3 0.95 ?
C3A C7A 1.4063(19) ?
C3A C4 1.407(2) ?
C4 N5 1.3470(18) ?
C6 N7 1.336(2) ?
C6 N5 1.344(2) ?
C6 H6 0.95 ?
C7A N7 1.3437(18) ?
C7A N1 1.3574(18) ?
C17 C21 1.358(2) ?
C17 O18 1.3793(16) ?
C19 C20 1.351(2) ?
C19 O18 1.3667(18) ?
C19 H19 0.95 ?
C20 C21 1.422(2) ?
C20 H20 0.95 ?
C21 H21 0.95 ?
N1 N2 1.3726(17) ?

loop_
_geom_hbond_atom_site_label_D
_geom_hbond_atom_site_label_H
_geom_hbond_atom_site_label_A
_geom_hbond_site_symmetry_A
_geom_hbond_distance_DH
_geom_hbond_distance_HA
_geom_hbond_distance_DA
_geom_hbond_angle_DHA
C21 H21 N2 1_545 0.95 2.41 3.338(2) 164
C16 H16A N7 1_465 0.98 2.60 3.572(2) 174
C3 H3 O18 . 0.95 2.60 3.029(2) 108
C6 H6 O15 2_667 0.95 2.51 3.344(2) 147

loop_
_geom_torsion_atom_site_label_1
_geom_torsion_atom_site_label_2
_geom_torsion_atom_site_label_3
_geom_torsion_atom_site_label_4
_geom_torsion
_geom_torsion_publ_flag
O15 C12 C13 C14 177.07(13) ?
C11 C12 C13 C14 -2.6(2) ?
C12 C13 C14 C9 1.4(2) ?
C13 C14 C9 C10 0.6(2) ?
C13 C14 C9 C8 178.30(13) ?
C14 C9 C10 C11 -1.5(2) ?
C8 C9 C10 C11 -179.15(13) ?
C9 C10 C11 C12 0.3(2) ?
O15 C12 C11 C10 -177.94(12) ?
C13 C12 C11 C10 1.7(2) ?
C14 C9 C8 N1 -85.88(17) ?
C10 C9 C8 N1 91.74(17) y
N2 C3 C3A C7A 0.28(17) ?
N2 C3 C3A C4 179.00(18) ?
C7A C3A C4 N5 0.4(2) ?
C3 C3A C4 N5 -178.22(17) ?
C7A C3A C4 C17 -179.69(13) ?
C3 C3A C4 C17 1.7(3) ?
C4 C3A C7A N7 -0.2(2) ?
C3 C3A C7A N7 178.87(14) ?
C4 C3A C7A N1 179.84(12) ?
C3 C3A C7A N1 -1.08(16) ?
N5 C4 C17 C21 -0.9(2) ?
C3A C4 C17 C21 179.19(15) ?
N5 C4 C17 O18 178.94(12) ?
C3A C4 C17 O18 -1.0(2) ?
O18 C19 C20 C21 0.29(18) ?
O18 C17 C21 C20 0.04(17) ?
C4 C17 C21 C20 179.89(15) ?
C19 C20 C21 C17 -0.20(17) ?
N7 C7A N1 N2 -178.42(13) ?
C3A C7A N1 N2 1.53(16) ?
N7 C7A N1 C8 -5.4(2) ?
C3A C7A N1 C8 174.58(14) ?
C9 C8 N1 C7A -88.40(19) y
C9 C8 N1 N2 84.09(17) ?
C3A C3 N2 N1 0.61(17) ?
C7A N1 N2 C3 -1.34(16) ?
C8 N1 N2 C3 -175.07(13) ?
N7 C6 N5 C4 0.4(3) ?
C3A C4 N5 C6 -0.5(2) ?
C17 C4 N5 C6 179.62(13) ?
N5 C6 N7 C7A -0.2(2) ?
N1 C7A N7 C6 -179.97(14) ?
C3A C7A N7 C6 0.1(2) ?
C11 C12 O15 C16 -179.58(13) ?
C13 C12 O15 C16 0.8(2) y
C20 C19 O18 C17 -0.27(17) ?
C21 C17 O18 C19 0.13(16) ?
C4 C17 O18 C19 -179.74(13) ?

loop_
_cod_related_entry_id
_cod_related_entry_database
_cod_related_entry_code
1 ChemSpider 17591179
